data_7048570
loop_
_publ_author_name
'Kitamoto, Yuichi'
'Kobayashi, Fumiaki'
'Suzuki, Takatsugu'
'Miyata, Yasuo'
'Kita, Hiroshi'
'Funaki, Kenji'
'Oi, Shuichi'

_publ_section_title
;
 Investigation of the Lewis acidic behaviour of an oxygen-bridged
 planarized triphenylborane toward amines and the properties of their
 Lewis acid-base adducts.
;
_journal_issue 6
_journal_name_full 'Dalton transactions (Cambridge, England : 2003)'
_journal_page_first 2118
_journal_page_last 2127
_journal_paper_doi 10.1039/c8dt00128f
_journal_volume 48
_journal_year 2019
_chemical_formula_sum 'C22 H16 B Cl3 N O3'
_chemical_formula_weight 459.52
_space_group_IT_number 15
_space_group_name_Hall '-C 2yc'
_space_group_name_H-M_alt 'C 1 2/c 1'
_symmetry_cell_setting monoclinic
_symmetry_space_group_name_Hall '-C 2yc'
_symmetry_space_group_name_H-M 'C 1 2/c 1'
_atom_sites_solution_hydrogens geom
_atom_sites_solution_primary direct
_atom_sites_solution_secondary difmap
_audit_creation_method SHELXL-97
_audit_update_record
;
2017-03-22 deposited with the CCDC.
2019-01-03 downloaded from the CCDC.
;
_cell_angle_alpha 90.00
_cell_angle_beta 113.2150(10)
_cell_angle_gamma 90.00
_cell_formula_units_Z 8
_cell_length_a 23.783(3)
_cell_length_b 9.9498(10)
_cell_length_c 18.2611(19)
_cell_measurement_reflns_used 7359
_cell_measurement_temperature 100(2)
_cell_measurement_theta_max 27.90
_cell_measurement_theta_min 2.25
_cell_volume 3971.4(8)
_computing_cell_refinement 'Bruker SMART'
_computing_data_collection 'Bruker APEXII'
_computing_data_reduction 'Bruker SAINT'
_computing_molecular_graphics 'Yadokari-XG 2009 (Wakita Nemoto et al., 2009)'
_computing_publication_material 'Yadokari-XG 2009 (Wakita,Nemoto et al., 2009)'
_computing_structure_refinement 'SHELXL-97 (Sheldrick, 1997)'
_computing_structure_solution 'Bruker SHELXTL'
_diffrn_ambient_temperature 100(2)
_diffrn_detector_area_resol_mean 8.333
_diffrn_measured_fraction_theta_full 0.978
_diffrn_measured_fraction_theta_max 0.978
_diffrn_measurement_device_type 'Bruker APEX-II CCD'
_diffrn_measurement_method 'phi and omega scans'
_diffrn_radiation_monochromator 'Bruker Helios multilayered confocal mirror'
_diffrn_radiation_source 'Bruker TXS fine-focus rotating anode'
_diffrn_radiation_type MoK\a
_diffrn_radiation_wavelength 0.71073
_diffrn_reflns_av_R_equivalents 0.0199
_diffrn_reflns_av_sigmaI/netI 0.0212
_diffrn_reflns_limit_h_max 30
_diffrn_reflns_limit_h_min -30
_diffrn_reflns_limit_k_max 12
_diffrn_reflns_limit_k_min -11
_diffrn_reflns_limit_l_max 23
_diffrn_reflns_limit_l_min -22
_diffrn_reflns_number 11025
_diffrn_reflns_theta_full 27.50
_diffrn_reflns_theta_max 27.50
_diffrn_reflns_theta_min 2.25
_exptl_absorpt_coefficient_mu 0.488
_exptl_absorpt_correction_T_max 0.7456
_exptl_absorpt_correction_T_min 0.6602
_exptl_absorpt_correction_type empirical
_exptl_absorpt_process_details 'SADABS Sheldrick 1996'
_exptl_crystal_colour colorless
_exptl_crystal_density_diffrn 1.537
_exptl_crystal_density_method 'not measured'
_exptl_crystal_description prism
_exptl_crystal_F_000 1880
_exptl_crystal_size_max 0.10
_exptl_crystal_size_mid 0.10
_exptl_crystal_size_min 0.07
_refine_diff_density_max 0.692
_refine_diff_density_min -0.627
_refine_diff_density_rms 0.069
_refine_ls_extinction_method none
_refine_ls_goodness_of_fit_ref 1.042
_refine_ls_hydrogen_treatment constr
_refine_ls_matrix_type full
_refine_ls_number_parameters 298
_refine_ls_number_reflns 4457
_refine_ls_number_restraints 106
_refine_ls_restrained_S_all 1.219
_refine_ls_R_factor_all 0.0474
_refine_ls_R_factor_gt 0.0444
_refine_ls_shift/su_max 0.014
_refine_ls_shift/su_mean 0.003
_refine_ls_structure_factor_coef Fsqd
_refine_ls_weighting_details 'calc w=1/[\s^2^(Fo^2^)+(0.0621P)^2^+8.6185P] where P=(Fo^2^+2Fc^2^)/3'
_refine_ls_weighting_scheme calc
_refine_ls_wR_factor_gt 0.1192
_refine_ls_wR_factor_ref 0.1218
_reflns_number_gt 4106
_reflns_number_total 4457
_reflns_threshold_expression >2sigma(I)
_cod_data_source_file c8dt00128f2.cif
_cod_data_source_block kitamoto20160322
_cod_depositor_comments 'Adding full bibliography for 7048570--7048572.cif.'
_cod_original_cell_volume 3971.4(7)
_cod_original_sg_symbol_H-M 'C 2/c'
_cod_database_code 7048570

loop_
_symmetry_equiv_pos_as_xyz
'x, y, z'
'-x, y, -z+1/2'
'x+1/2, y+1/2, z'
'-x+1/2, y+1/2, -z+1/2'
'-x, -y, -z'
'x, -y, z-1/2'
'-x+1/2, -y+1/2, -z'
'x+1/2, -y+1/2, z-1/2'

loop_
_atom_site_label
_atom_site_type_symbol
_atom_site_fract_x
_atom_site_fract_y
_atom_site_fract_z
_atom_site_U_iso_or_equiv
_atom_site_adp_type
_atom_site_occupancy
_atom_site_symmetry_multiplicity
_atom_site_calc_flag
_atom_site_refinement_flags
_atom_site_disorder_assembly
_atom_site_disorder_group
C1 C 0.35138(8) 0.25141(19) 0.09295(10) 0.0122(4) Uani 1 1 d . . .
C2 C 0.35657(8) 0.19025(19) 0.02737(11) 0.0133(4) Uani 1 1 d . . .
C3 C 0.33255(9) 0.0639(2) 0.00147(11) 0.0163(4) Uani 1 1 d . . .
H1 H 0.3383 0.0209 -0.0415 0.020 Uiso 1 1 calc R . .
C4 C 0.29953(9) 0.0016(2) 0.04083(12) 0.0187(4) Uani 1 1 d . . .
H2 H 0.2849 -0.0873 0.0261 0.022 Uiso 1 1 calc R . .
C5 C 0.28742(9) 0.0661(2) 0.10125(12) 0.0171(4) Uani 1 1 d . . .
H3 H 0.2626 0.0251 0.1250 0.021 Uiso 1 1 calc R . .
C6 C 0.31307(8) 0.19207(19) 0.12501(11) 0.0135(4) Uani 1 1 d . . .
C7 C 0.37723(8) 0.47095(19) 0.04349(11) 0.0121(3) Uani 1 1 d . . .
C8 C 0.36198(8) 0.60663(19) 0.03224(11) 0.0134(4) Uani 1 1 d . . .
C9 C 0.35849(9) 0.6744(2) -0.03606(12) 0.0173(4) Uani 1 1 d . . .
H4 H 0.3509 0.7684 -0.0417 0.021 Uiso 1 1 calc R . .
C10 C 0.36648(9) 0.6004(2) -0.09569(12) 0.0195(4) Uani 1 1 d . . .
H5 H 0.3654 0.6459 -0.1420 0.023 Uiso 1 1 calc R . .
C11 C 0.37604(9) 0.4612(2) -0.09016(12) 0.0185(4) Uani 1 1 d . . .
H6 H 0.3795 0.4116 -0.1326 0.022 Uiso 1 1 calc R . .
C12 C 0.38026(8) 0.39827(19) -0.02021(11) 0.0137(4) Uani 1 1 d . . .
C13 C 0.33124(8) 0.47183(19) 0.14708(10) 0.0121(3) Uani 1 1 d . . .
C14 C 0.29495(8) 0.40061(19) 0.17748(11) 0.0138(4) Uani 1 1 d . . .
C15 C 0.25447(9) 0.4653(2) 0.20366(11) 0.0180(4) Uani 1 1 d . . .
H7 H 0.2316 0.4165 0.2273 0.022 Uiso 1 1 calc R . .
C16 C 0.24866(9) 0.6041(2) 0.19402(12) 0.0195(4) Uani 1 1 d . . .
H8 H 0.2226 0.6506 0.2137 0.023 Uiso 1 1 calc R . .
C17 C 0.27967(9) 0.6773(2) 0.15646(11) 0.0176(4) Uani 1 1 d . . .
H9 H 0.2736 0.7714 0.1482 0.021 Uiso 1 1 calc R . .
C18 C 0.31967(8) 0.60812(19) 0.13145(11) 0.0139(4) Uani 1 1 d . . .
O1 O 0.29834(6) 0.26048(14) 0.18224(8) 0.0157(3) Uani 1 1 d . . .
O2 O 0.34788(6) 0.67856(14) 0.08872(8) 0.0152(3) Uani 1 1 d . . .
O3 O 0.38572(6) 0.25795(14) -0.01587(8) 0.0155(3) Uani 1 1 d . . .
N1 N 0.44617(7) 0.39411(15) 0.19214(9) 0.0098(3) Uani 1 1 d . . .
B1 B 0.37673(9) 0.3962(2) 0.11878(12) 0.0109(4) Uani 1 1 d . . .
C19 C 0.44550(9) 0.3236(2) 0.26413(12) 0.0225(5) Uani 1 1 d . . .
H10 H 0.4317 0.2297 0.2500 0.027 Uiso 1 1 calc R . .
H11 H 0.4160 0.3686 0.2819 0.027 Uiso 1 1 calc R . .
C20 C 0.49169(9) 0.3237(2) 0.16826(12) 0.0194(4) Uani 1 1 d . . .
H12 H 0.4940 0.3691 0.1213 0.023 Uiso 1 1 calc R . .
H13 H 0.4782 0.2299 0.1531 0.023 Uiso 1 1 calc R . .
C21 C 0.46867(9) 0.5339(2) 0.21634(13) 0.0218(4) Uani 1 1 d . . .
H14 H 0.4395 0.5821 0.2335 0.026 Uiso 1 1 calc R . .
H15 H 0.4706 0.5822 0.1700 0.026 Uiso 1 1 calc R . .
C22 C 0.44988(11) 0.0945(2) -0.12609(14) 0.0302(5) Uani 1 1 d DU . .
Cl1 Cl 0.43754(3) -0.06871(6) -0.10088(4) 0.03694(18) Uani 1 1 d DU A .
Cl2A Cl 0.40231(13) 0.0894(4) -0.23485(16) 0.0478(7) Uani 0.30 1 d PDU A 2
Cl3A Cl 0.52668(6) 0.1020(2) -0.12091(14) 0.0372(4) Uani 0.70 1 d PDU A 1
Cl3B Cl 0.5226(3) 0.1424(9) -0.1110(5) 0.068(3) Uani 0.20 1 d PDU A 2
Cl3C Cl 0.5068(4) 0.2066(9) -0.0887(6) 0.052(2) Uani 0.10 1 d PDU A 3
Cl2B Cl 0.39980(5) 0.15373(14) -0.21569(7) 0.0390(3) Uani 0.70 1 d PDU A 1

loop_
_atom_site_aniso_label
_atom_site_aniso_U_11
_atom_site_aniso_U_22
_atom_site_aniso_U_33
_atom_site_aniso_U_23
_atom_site_aniso_U_13
_atom_site_aniso_U_12
C1 0.0099(8) 0.0134(8) 0.0111(8) 0.0011(6) 0.0017(6) 0.0009(6)
C2 0.0116(8) 0.0140(9) 0.0123(8) 0.0013(7) 0.0028(7) 0.0015(7)
C3 0.0153(9) 0.0156(9) 0.0138(8) -0.0034(7) 0.0011(7) 0.0029(7)
C4 0.0163(9) 0.0126(9) 0.0209(9) -0.0006(7) 0.0005(7) -0.0019(7)
C5 0.0122(8) 0.0153(9) 0.0202(9) 0.0049(7) 0.0025(7) -0.0018(7)
C6 0.0117(8) 0.0153(9) 0.0118(8) 0.0018(6) 0.0027(7) 0.0013(7)
C7 0.0086(8) 0.0157(9) 0.0110(8) 0.0006(6) 0.0030(6) -0.0005(6)
C8 0.0105(8) 0.0156(9) 0.0129(8) 0.0004(7) 0.0032(7) -0.0012(7)
C9 0.0150(9) 0.0173(9) 0.0183(9) 0.0059(7) 0.0052(7) -0.0002(7)
C10 0.0173(9) 0.0254(10) 0.0171(9) 0.0084(8) 0.0082(8) 0.0005(8)
C11 0.0181(9) 0.0254(10) 0.0144(9) 0.0010(7) 0.0089(7) 0.0009(8)
C12 0.0109(8) 0.0161(9) 0.0136(8) 0.0008(7) 0.0044(7) 0.0017(7)
C13 0.0104(8) 0.0156(9) 0.0083(8) -0.0009(6) 0.0016(6) 0.0006(7)
C14 0.0118(8) 0.0176(9) 0.0098(8) 0.0009(6) 0.0019(7) 0.0015(7)
C15 0.0141(8) 0.0288(11) 0.0116(8) 0.0005(7) 0.0056(7) 0.0018(8)
C16 0.0170(9) 0.0281(11) 0.0134(9) -0.0039(8) 0.0059(7) 0.0060(8)
C17 0.0165(9) 0.0184(9) 0.0149(9) -0.0037(7) 0.0030(7) 0.0038(7)
C18 0.0123(8) 0.0171(9) 0.0099(8) -0.0011(7) 0.0018(7) 0.0005(7)
O1 0.0166(6) 0.0169(7) 0.0160(6) 0.0025(5) 0.0091(5) 0.0001(5)
O2 0.0174(7) 0.0125(6) 0.0159(6) -0.0001(5) 0.0068(5) 0.0006(5)
O3 0.0184(7) 0.0161(7) 0.0142(6) -0.0007(5) 0.0087(5) 0.0019(5)
N1 0.0094(7) 0.0114(7) 0.0089(7) 0.0001(5) 0.0039(5) 0.0006(5)
B1 0.0095(8) 0.0129(9) 0.0096(8) 0.0004(7) 0.0029(7) 0.0007(7)
C19 0.0137(9) 0.0390(12) 0.0124(9) 0.0106(8) 0.0026(7) -0.0059(8)
C20 0.0115(8) 0.0309(11) 0.0136(9) -0.0076(8) 0.0025(7) 0.0059(8)
C21 0.0163(10) 0.0119(9) 0.0253(11) -0.0021(7) -0.0045(8) 0.0004(7)
C22 0.0383(13) 0.0260(11) 0.0303(12) 0.0031(9) 0.0179(10) 0.0021(10)
Cl1 0.0492(4) 0.0232(3) 0.0519(4) -0.0008(2) 0.0344(3) 0.0004(2)
Cl2A 0.0389(14) 0.0617(19) 0.0304(12) 0.0027(12) 0.0004(10) 0.0153(14)
Cl3A 0.0167(5) 0.0525(12) 0.0402(7) 0.0050(7) 0.0087(5) -0.0063(5)
Cl3B 0.078(4) 0.052(5) 0.036(3) 0.018(3) -0.017(3) -0.052(4)
Cl3C 0.056(4) 0.044(4) 0.056(5) -0.003(4) 0.022(4) -0.015(3)
Cl2B 0.0232(4) 0.0518(7) 0.0347(6) 0.0163(5) 0.0037(4) 0.0035(5)

loop_
_atom_type_symbol
_atom_type_description
_atom_type_scat_dispersion_real
_atom_type_scat_dispersion_imag
_atom_type_scat_source
C C 0.0033 0.0016 'International Tables Vol C Tables 4.2.6.8 and 6.1.1.4'
H H 0.0000 0.0000 'International Tables Vol C Tables 4.2.6.8 and 6.1.1.4'
B B 0.0013 0.0007 'International Tables Vol C Tables 4.2.6.8 and 6.1.1.4'
N N 0.0061 0.0033 'International Tables Vol C Tables 4.2.6.8 and 6.1.1.4'
O O 0.0106 0.0060 'International Tables Vol C Tables 4.2.6.8 and 6.1.1.4'
Cl Cl 0.1484 0.1585 'International Tables Vol C Tables 4.2.6.8 and 6.1.1.4'

loop_
_geom_angle_atom_site_label_1
_geom_angle_atom_site_label_2
_geom_angle_atom_site_label_3
_geom_angle
_geom_angle_site_symmetry_1
_geom_angle_site_symmetry_3
C2 C1 C6 118.09(17) . .
C2 C1 B1 120.58(16) . .
C6 C1 B1 120.17(16) . .
C3 C2 C1 121.75(18) . .
C3 C2 O3 118.04(17) . .
C1 C2 O3 120.20(16) . .
C2 C3 C4 117.76(18) . .
C2 C3 H1 121.1 . .
C4 C3 H1 121.1 . .
C5 C4 C3 122.17(18) . .
C5 C4 H2 118.9 . .
C3 C4 H2 118.9 . .
C6 C5 C4 117.31(18) . .
C6 C5 H3 121.3 . .
C4 C5 H3 121.3 . .
C5 C6 C1 122.09(18) . .
C5 C6 O1 117.62(17) . .
C1 C6 O1 120.28(17) . .
C8 C7 C12 118.41(17) . .
C8 C7 B1 119.87(16) . .
C12 C7 B1 120.40(17) . .
C9 C8 C7 121.50(18) . .
C9 C8 O2 117.74(17) . .
C7 C8 O2 120.74(16) . .
C10 C9 C8 117.88(18) . .
C10 C9 H4 121.1 . .
C8 C9 H4 121.1 . .
C9 C10 C11 122.44(18) . .
C9 C10 H5 118.8 . .
C11 C10 H5 118.8 . .
C12 C11 C10 117.54(18) . .
C12 C11 H6 121.2 . .
C10 C11 H6 121.2 . .
C11 C12 C7 121.59(18) . .
C11 C12 O3 118.16(17) . .
C7 C12 O3 120.21(16) . .
C14 C13 C18 118.37(17) . .
C14 C13 B1 120.39(17) . .
C18 C13 B1 120.55(17) . .
C15 C14 C13 121.64(18) . .
C15 C14 O1 118.11(17) . .
C13 C14 O1 120.25(16) . .
C14 C15 C16 117.60(19) . .
C14 C15 H7 121.2 . .
C16 C15 H7 121.2 . .
C15 C16 C17 122.34(18) . .
C15 C16 H8 118.8 . .
C17 C16 H8 118.8 . .
C18 C17 C16 117.81(18) . .
C18 C17 H9 121.1 . .
C16 C17 H9 121.1 . .
C17 C18 C13 121.43(18) . .
C17 C18 O2 118.39(17) . .
C13 C18 O2 120.17(16) . .
C14 O1 C6 117.59(14) . .
C8 O2 C18 117.44(14) . .
C12 O3 C2 116.90(14) . .
C20 N1 C21 107.90(16) . .
C20 N1 C19 107.27(15) . .
C21 N1 C19 107.68(16) . .
C20 N1 B1 111.97(13) . .
C21 N1 B1 110.63(13) . .
C19 N1 B1 111.21(14) . .
C1 B1 C13 107.99(15) . .
C1 B1 C7 107.96(15) . .
C13 B1 C7 107.87(15) . .
C1 B1 N1 111.95(14) . .
C13 B1 N1 109.62(14) . .
C7 B1 N1 111.30(14) . .
N1 C19 C20 111.51(16) . 2_655
N1 C19 H10 109.3 . .
C20 C19 H10 109.3 2_655 .
N1 C19 H11 109.3 . .
C20 C19 H11 109.3 2_655 .
H10 C19 H11 108.0 . .
N1 C20 C19 110.95(15) . 2_655
N1 C20 H12 109.4 . .
C19 C20 H12 109.4 2_655 .
N1 C20 H13 109.4 . .
C19 C20 H13 109.4 2_655 .
H12 C20 H13 108.0 . .
N1 C21 C21 111.34(9) . 2_655
N1 C21 H14 109.4 . .
C21 C21 H14 109.4 2_655 .
N1 C21 H15 109.4 . .
C21 C21 H15 109.4 2_655 .
H14 C21 H15 108.0 . .
Cl3C C22 Cl2B 107.9(4) . .
Cl3C C22 Cl3B 31.3(4) . .
Cl2B C22 Cl3B 109.8(3) . .
Cl3C C22 Cl1 134.8(4) . .
Cl2B C22 Cl1 116.66(14) . .
Cl3B C22 Cl1 118.9(3) . .
Cl3C C22 Cl3A 46.3(4) . .
Cl2B C22 Cl3A 110.36(15) . .
Cl3B C22 Cl3A 15.1(3) . .
Cl1 C22 Cl3A 107.39(14) . .
Cl3C C22 Cl2A 120.4(4) . .
Cl2B C22 Cl2A 23.57(10) . .
Cl3B C22 Cl2A 109.3(3) . .
Cl1 C22 Cl2A 99.31(17) . .
Cl3A C22 Cl2A 103.64(17) . .

loop_
_geom_bond_atom_site_label_1
_geom_bond_atom_site_label_2
_geom_bond_distance
_geom_bond_site_symmetry_2
C1 C2 1.392(3) .
C1 C6 1.394(3) .
C1 B1 1.561(3) .
C2 C3 1.385(3) .
C2 O3 1.410(2) .
C3 C4 1.401(3) .
C3 H1 0.9500 .
C4 C5 1.401(3) .
C4 H2 0.9500 .
C5 C6 1.387(3) .
C5 H3 0.9500 .
C6 O1 1.402(2) .
C7 C8 1.392(3) .
C7 C12 1.395(3) .
C7 B1 1.567(3) .
C8 C9 1.392(3) .
C8 O2 1.400(2) .
C9 C10 1.388(3) .
C9 H4 0.9500 .
C10 C11 1.401(3) .
C10 H5 0.9500 .
C11 C12 1.390(3) .
C11 H6 0.9500 .
C12 O3 1.401(2) .
C13 C14 1.390(3) .
C13 C18 1.391(3) .
C13 B1 1.564(3) .
C14 C15 1.390(3) .
C14 O1 1.397(2) .
C15 C16 1.393(3) .
C15 H7 0.9500 .
C16 C17 1.394(3) .
C16 H8 0.9500 .
C17 C18 1.389(3) .
C17 H9 0.9500 .
C18 O2 1.401(2) .
N1 C20 1.492(2) .
N1 C21 1.493(2) .
N1 C19 1.496(2) .
N1 B1 1.667(2) .
C19 C20 1.517(3) 2_655
C19 H10 0.9900 .
C19 H11 0.9900 .
C20 C19 1.517(3) 2_655
C20 H12 0.9900 .
C20 H13 0.9900 .
C21 C21 1.513(4) 2_655
C21 H14 0.9900 .
C21 H15 0.9900 .
C22 Cl3C 1.677(6) .
C22 Cl2B 1.705(2) .
C22 Cl3B 1.708(6) .
C22 Cl1 1.744(2) .
C22 Cl3A 1.793(3) .
C22 Cl2A 1.859(3) .

loop_
_geom_torsion_atom_site_label_1
_geom_torsion_atom_site_label_2
_geom_torsion_atom_site_label_3
_geom_torsion_atom_site_label_4
_geom_torsion
_geom_torsion_site_symmetry_4
C6 C1 C2 C3 -9.9(3) .
B1 C1 C2 C3 -177.66(16) .
C6 C1 C2 O3 168.70(16) .
B1 C1 C2 O3 0.9(3) .
C1 C2 C3 C4 3.5(3) .
O3 C2 C3 C4 -175.13(16) .
C2 C3 C4 C5 3.8(3) .
C3 C4 C5 C6 -4.3(3) .
C4 C5 C6 C1 -2.5(3) .
C4 C5 C6 O1 176.47(16) .
C2 C1 C6 C5 9.4(3) .
B1 C1 C6 C5 177.19(17) .
C2 C1 C6 O1 -169.52(16) .
B1 C1 C6 O1 -1.7(3) .
C12 C7 C8 C9 -9.3(3) .
B1 C7 C8 C9 -176.25(17) .
C12 C7 C8 O2 168.82(16) .
B1 C7 C8 O2 1.9(3) .
C7 C8 C9 C10 4.5(3) .
O2 C8 C9 C10 -173.74(17) .
C8 C9 C10 C11 1.8(3) .
C9 C10 C11 C12 -3.0(3) .
C10 C11 C12 C7 -2.1(3) .
C10 C11 C12 O3 175.81(17) .
C8 C7 C12 C11 8.1(3) .
B1 C7 C12 C11 174.98(17) .
C8 C7 C12 O3 -169.77(16) .
B1 C7 C12 O3 -2.9(3) .
C18 C13 C14 C15 -10.0(3) .
B1 C13 C14 C15 179.48(17) .
C18 C13 C14 O1 169.86(16) .
B1 C13 C14 O1 -0.7(3) .
C13 C14 C15 C16 3.8(3) .
O1 C14 C15 C16 -176.05(17) .
C14 C15 C16 C17 2.8(3) .
C15 C16 C17 C18 -3.0(3) .
C16 C17 C18 C13 -3.5(3) .
C16 C17 C18 O2 175.61(16) .
C14 C13 C18 C17 9.8(3) .
B1 C13 C18 C17 -179.64(17) .
C14 C13 C18 O2 -169.31(16) .
B1 C13 C18 O2 1.2(3) .
C15 C14 O1 C6 149.42(17) .
C13 C14 O1 C6 -30.4(2) .
C5 C6 O1 C14 -147.24(17) .
C1 C6 O1 C14 31.7(2) .
C9 C8 O2 C18 146.48(17) .
C7 C8 O2 C18 -31.7(2) .
C17 C18 O2 C8 -149.12(17) .
C13 C18 O2 C8 30.0(2) .
C11 C12 O3 C2 -144.81(17) .
C7 C12 O3 C2 33.2(2) .
C3 C2 O3 C12 146.44(17) .
C1 C2 O3 C12 -32.2(2) .
C2 C1 B1 C13 142.03(17) .
C6 C1 B1 C13 -25.5(2) .
C2 C1 B1 C7 25.6(2) .
C6 C1 B1 C7 -141.86(17) .
C2 C1 B1 N1 -97.20(19) .
C6 C1 B1 N1 95.29(19) .
C14 C13 B1 C1 26.8(2) .
C18 C13 B1 C1 -143.58(16) .
C14 C13 B1 C7 143.21(16) .
C18 C13 B1 C7 -27.1(2) .
C14 C13 B1 N1 -95.44(19) .
C18 C13 B1 N1 94.21(19) .
C8 C7 B1 C1 141.96(17) .
C12 C7 B1 C1 -24.7(2) .
C8 C7 B1 C13 25.5(2) .
C12 C7 B1 C13 -141.17(17) .
C8 C7 B1 N1 -94.80(19) .
C12 C7 B1 N1 98.53(19) .
C20 N1 B1 C1 60.5(2) .
C21 N1 B1 C1 -179.08(16) .
C19 N1 B1 C1 -59.5(2) .
C20 N1 B1 C13 -179.67(16) .
C21 N1 B1 C13 -59.3(2) .
C19 N1 B1 C13 60.3(2) .
C20 N1 B1 C7 -60.4(2) .
C21 N1 B1 C7 60.0(2) .
C19 N1 B1 C7 179.60(16) .
C20 N1 C19 C20 58.4(2) 2_655
C21 N1 C19 C20 -57.5(2) 2_655
B1 N1 C19 C20 -178.89(17) 2_655
C21 N1 C20 C19 57.8(2) 2_655
C19 N1 C20 C19 -57.94(19) 2_655
B1 N1 C20 C19 179.79(17) 2_655
C20 N1 C21 C21 -58.0(3) 2_655
C19 N1 C21 C21 57.5(3) 2_655
B1 N1 C21 C21 179.2(2) 2_655
